data_1535517
loop_
_publ_author_name
'Hoffmann, R.D.'
'Fickenscher, T.'
'Poettgen, R.'
'Felser, C.'
'Latka, K.'
'Kmiec, R.'

_publ_section_title
;
 Ferromagnetic Oredering in GdPdCd
;
_journal_name_full 'Solid State Sciences'
_journal_page_first 5
_journal_page_last 609
_journal_volume 4
_journal_year 2002
_chemical_formula_sum 'Cd Gd Pd'
_chemical_name_systematic 'Gd Pd Cd'
_space_group_IT_number 189
_symmetry_space_group_name_Hall 'P -6 -2'
_symmetry_space_group_name_H-M 'P -6 2 m'
_cell_angle_alpha 90
_cell_angle_beta 90
_cell_angle_gamma 120
_cell_formula_units_Z 3
_cell_length_a 7.582
_cell_length_b 7.582
_cell_length_c 3.9178
_cell_volume 195.048
_citation_journal_id_ASTM SSSCFJ
_cod_data_source_file Hoffmann_SSSCFJ_2002_146.cif
_cod_data_source_block Cd1Gd1Pd1
_cod_original_cell_volume 195.0475
_cod_original_formula_sum 'Cd1 Gd1 Pd1'
_cod_database_code 1535517

loop_
_symmetry_equiv_pos_as_xyz
x,y,z
-x+y,-x,-z
-y,x-y,z
x,y,-z
-x+y,-x,z
-y,x-y,-z
y,x,z
x-y,-y,-z
-x,-x+y,z
y,x,-z
x-y,-y,z
-x,-x+y,-z

loop_
_atom_site_label
_atom_site_type_symbol
_atom_site_fract_x
_atom_site_fract_y
_atom_site_fract_z
_atom_site_occupancy
_atom_site_U_iso_or_equiv
Gd1 Gd 0.59347 1 1 1 0.0
Pd2 Pd 1 1 1 1 0.0
Pd1 Pd 0.6667 0.3333 0.5 1 0.0
Cd1 Cd 0.25365 1 0.5 1 0.0
